data_4302859
loop_
_publ_author_name
'Axel Schulz'
'Alexander Villinger'

_publ_contact_author_address
;
Universit\"at Rostock
Institut f\"ur Chemie
Abteilung f\"ur Anorganische Chemie
Albert-Einstein-Strasse 3a 
18059 Rostock
Bundesrepublik Deutschland
;
_publ_contact_author_email axel.schulz@uni-rostock.de
_publ_contact_author_fax '+49 (0)381/498-6382'
_publ_contact_author_name 'Axel Schulz'
_publ_contact_author_phone '+49 (0)381/498-6400'
_publ_section_title
;
Cyclic Arsenic-Nitrogen Cations
;
_journal_name_full 'Inorganic Chemistry'
_journal_page_first 7359
_journal_page_last 7367
_journal_paper_doi 10.1021/ic900821h
_journal_volume 48
_journal_year 2009
_chemical_formula_moiety 'C49 H50 As2 Cl F3 N2 O3 S'
_chemical_formula_sum 'C49 H50 As2 Cl F3 N2 O3 S'
_chemical_formula_weight 989.26
_chemical_name_systematic
;
1-chloro-3-(trifluoromethylsulfonato)-2,4-bis[2,4-bis-(2,4,6-trimethylphenyl)
phenyl]-cyclo-1,3-diarsa-2,4-diazane
;
_space_group_IT_number 14
_symmetry_cell_setting monoclinic
_symmetry_Int_Tables_number 14
_symmetry_space_group_name_Hall '-P 2ybc'
_symmetry_space_group_name_H-M 'P 1 21/c 1'
_atom_sites_solution_hydrogens geom
_atom_sites_solution_primary direct
_atom_sites_solution_secondary difmap
_audit_author_name 'Villinger, A.'
_audit_creation_method SHELXL-97
_cell_angle_alpha 90.00
_cell_angle_beta 91.51(3)
_cell_angle_gamma 90.00
_cell_formula_units_Z 4
_cell_length_a 13.742(3)
_cell_length_b 14.494(3)
_cell_length_c 23.784(5)
_cell_measurement_reflns_used 6621
_cell_measurement_temperature 173(2)
_cell_measurement_theta_max 59.467
_cell_measurement_theta_min 4.427
_cell_volume 4735.6(17)
_computing_cell_refinement 'Bruker Apex v2.0-2'
_computing_data_collection 'Bruker Apex v2.0-2'
_computing_data_reduction 'Bruker SAINT'
_computing_molecular_graphics 'ORTEP-3 (Farrugia, 1997)'
_computing_publication_material SHELXL-97
_computing_structure_refinement 'SHELXL-97 (Sheldrick, 1997)'
_computing_structure_solution 'SHELXS-97 (Sheldrick, 1997)'
_diffrn_ambient_temperature 173(2)
_diffrn_measured_fraction_theta_full 0.990
_diffrn_measured_fraction_theta_max 0.990
_diffrn_measurement_device_type 'Bruker-Nonius Apex X8-CCD-diffractometer'
_diffrn_measurement_method '\w scans'
_diffrn_radiation_monochromator graphite
_diffrn_radiation_source 'sealed tube'
_diffrn_radiation_type MoK\a
_diffrn_radiation_wavelength 0.71073
_diffrn_reflns_av_R_equivalents 0.0448
_diffrn_reflns_av_sigmaI/netI 0.0500
_diffrn_reflns_limit_h_max 19
_diffrn_reflns_limit_h_min -11
_diffrn_reflns_limit_k_max 20
_diffrn_reflns_limit_k_min -18
_diffrn_reflns_limit_l_max 33
_diffrn_reflns_limit_l_min -26
_diffrn_reflns_number 68264
_diffrn_reflns_theta_full 30.00
_diffrn_reflns_theta_max 30.00
_diffrn_reflns_theta_min 2.20
_exptl_absorpt_coefficient_mu 1.566
_exptl_absorpt_correction_T_max 0.8224
_exptl_absorpt_correction_T_min 0.5662
_exptl_absorpt_correction_type multi-scan
_exptl_absorpt_process_details '(SADABS; Sheldrick, 2004)'
_exptl_crystal_colour orange
_exptl_crystal_density_diffrn 1.388
_exptl_crystal_density_method 'not measured'
_exptl_crystal_description block
_exptl_crystal_F_000 2032
_exptl_crystal_size_max 0.41
_exptl_crystal_size_mid 0.13
_exptl_crystal_size_min 0.13
_refine_diff_density_max 1.279
_refine_diff_density_min -0.720
_refine_diff_density_rms 0.089
_refine_ls_extinction_method none
_refine_ls_goodness_of_fit_ref 1.055
_refine_ls_hydrogen_treatment constr
_refine_ls_matrix_type full
_refine_ls_number_parameters 562
_refine_ls_number_reflns 13675
_refine_ls_number_restraints 0
_refine_ls_restrained_S_all 1.055
_refine_ls_R_factor_all 0.0764
_refine_ls_R_factor_gt 0.0462
_refine_ls_shift/su_max 0.001
_refine_ls_shift/su_mean 0.000
_refine_ls_structure_factor_coef Fsqd
_refine_ls_weighting_details 'calc w=1/[\s^2^(Fo^2^)+(0.0609P)^2^+1.1132P] where P=(Fo^2^+2Fc^2^)/3'
_refine_ls_weighting_scheme calc
_refine_ls_wR_factor_gt 0.1099
_refine_ls_wR_factor_ref 0.1182
_reflns_number_gt 9900
_reflns_number_total 13675
_reflns_threshold_expression >2sigma(I)
_cod_data_source_file ic900821h_si_002_04.cif
_cod_data_source_block tern2as2clotf
_cod_original_cell_volume 4735.6(16)
_cod_original_sg_symbol_H-M 'P 21/c'
_cod_database_code 4302859

loop_
_symmetry_equiv_pos_as_xyz
'x, y, z'
'-x, y+1/2, -z+1/2'
'-x, -y, -z'
'x, -y-1/2, z-1/2'

loop_
_atom_site_label
_atom_site_type_symbol
_atom_site_fract_x
_atom_site_fract_y
_atom_site_fract_z
_atom_site_U_iso_or_equiv
_atom_site_adp_type
_atom_site_occupancy
_atom_site_symmetry_multiplicity
_atom_site_calc_flag
_atom_site_refinement_flags
_atom_site_disorder_assembly
_atom_site_disorder_group
As1 As 0.329806(15) 0.191452(17) 0.336673(10) 0.01920(7) Uani 1 1 d . . .
As2 As 0.186609(16) 0.291488(18) 0.395764(10) 0.02196(7) Uani 1 1 d . . .
Cl Cl 0.22590(5) 0.43890(5) 0.38368(3) 0.04054(18) Uani 1 1 d . . .
N1 N 0.21566(13) 0.25172(15) 0.32260(8) 0.0201(4) Uani 1 1 d . . .
N2 N 0.31277(12) 0.24211(14) 0.40620(8) 0.0188(4) Uani 1 1 d . . .
S1 S 0.26838(5) -0.03057(5) 0.33722(3) 0.03489(17) Uani 1 1 d . . .
O1 O 0.25876(14) 0.06463(13) 0.35970(9) 0.0383(5) Uani 1 1 d . . .
O2 O 0.36497(15) -0.05470(17) 0.32421(11) 0.0582(7) Uani 1 1 d . . .
O3 O 0.19175(17) -0.05612(18) 0.29899(10) 0.0592(7) Uani 1 1 d . . .
C49 C 0.2423(3) -0.0944(3) 0.39975(17) 0.0563(9) Uani 1 1 d . . .
F1 F 0.15055(17) -0.08164(16) 0.41519(10) 0.0731(7) Uani 1 1 d . . .
F2 F 0.30020(19) -0.06847(19) 0.44287(9) 0.0836(8) Uani 1 1 d . . .
F3 F 0.2552(2) -0.18406(17) 0.39149(12) 0.1043(11) Uani 1 1 d . . .
C1 C 0.16320(15) 0.27274(17) 0.27227(10) 0.0206(5) Uani 1 1 d . . .
C2 C 0.21050(17) 0.27532(19) 0.22090(10) 0.0257(5) Uani 1 1 d . . .
C3 C 0.1594(2) 0.3030(2) 0.17222(12) 0.0411(8) Uani 1 1 d . . .
H3 H 0.1918 0.3049 0.1374 0.049 Uiso 1 1 calc R . .
C4 C 0.0624(2) 0.3278(3) 0.17393(12) 0.0472(9) Uani 1 1 d . . .
H4 H 0.0290 0.3492 0.1410 0.057 Uiso 1 1 calc R . .
C5 C 0.01464(19) 0.3210(2) 0.22401(12) 0.0382(7) Uani 1 1 d . . .
H5 H -0.0526 0.3358 0.2248 0.046 Uiso 1 1 calc R . .
C6 C 0.06288(16) 0.29271(19) 0.27376(11) 0.0257(5) Uani 1 1 d . . .
C7 C 0.00261(16) 0.27946(19) 0.32426(10) 0.0257(6) Uani 1 1 d . . .
C8 C -0.02088(18) 0.1895(2) 0.34172(12) 0.0335(6) Uani 1 1 d . . .
C9 C -0.08608(19) 0.1785(2) 0.38485(13) 0.0408(8) Uani 1 1 d . . .
H9 H -0.1008 0.1179 0.3973 0.049 Uiso 1 1 calc R . .
C10 C -0.13064(18) 0.2534(3) 0.41056(12) 0.0414(8) Uani 1 1 d . . .
C11 C -0.10732(18) 0.3401(2) 0.39225(12) 0.0370(7) Uani 1 1 d . . .
H11 H -0.1373 0.3917 0.4094 0.044 Uiso 1 1 calc R . .
C12 C -0.04175(16) 0.3561(2) 0.34969(11) 0.0293(6) Uani 1 1 d . . .
C13 C 0.31157(16) 0.23887(19) 0.21478(10) 0.0237(5) Uani 1 1 d . . .
C14 C 0.32181(17) 0.14643(19) 0.19818(10) 0.0260(5) Uani 1 1 d . . .
C15 C 0.41403(17) 0.1133(2) 0.18725(11) 0.0298(6) Uani 1 1 d . . .
H15 H 0.4213 0.0503 0.1772 0.036 Uiso 1 1 calc R . .
C16 C 0.49615(17) 0.1689(2) 0.19052(11) 0.0298(6) Uani 1 1 d . . .
C17 C 0.48489(17) 0.25906(19) 0.20785(11) 0.0266(5) Uani 1 1 d . . .
H17 H 0.5408 0.2975 0.2112 0.032 Uiso 1 1 calc R . .
C18 C 0.39430(18) 0.29564(18) 0.22057(10) 0.0253(5) Uani 1 1 d . . .
C19 C 0.0175(2) 0.1061(2) 0.31162(16) 0.0493(9) Uani 1 1 d . . .
H19A H -0.0087 0.0500 0.3285 0.074 Uiso 1 1 calc R . .
H19B H 0.0888 0.1052 0.3150 0.074 Uiso 1 1 calc R . .
H19C H -0.0024 0.1089 0.2718 0.074 Uiso 1 1 calc R . .
C20 C -0.2075(2) 0.2373(3) 0.45355(14) 0.0595(11) Uani 1 1 d . . .
H20A H -0.2252 0.2962 0.4707 0.089 Uiso 1 1 calc R . .
H20B H -0.1822 0.1953 0.4827 0.089 Uiso 1 1 calc R . .
H20C H -0.2653 0.2098 0.4351 0.089 Uiso 1 1 calc R . .
C21 C -0.0237(2) 0.4521(2) 0.32937(13) 0.0383(7) Uani 1 1 d . . .
H21A H -0.0615 0.4629 0.2945 0.058 Uiso 1 1 calc R . .
H21B H 0.0458 0.4599 0.3223 0.058 Uiso 1 1 calc R . .
H21C H -0.0434 0.4964 0.3580 0.058 Uiso 1 1 calc R . .
C22 C 0.23471(18) 0.0848(2) 0.18924(13) 0.0389(7) Uani 1 1 d . . .
H22A H 0.2016 0.1006 0.1535 0.058 Uiso 1 1 calc R . .
H22B H 0.1898 0.0934 0.2201 0.058 Uiso 1 1 calc R . .
H22C H 0.2560 0.0203 0.1882 0.058 Uiso 1 1 calc R . .
C23 C 0.59292(19) 0.1310(2) 0.17358(15) 0.0469(8) Uani 1 1 d . . .
H23A H 0.6333 0.1811 0.1594 0.070 Uiso 1 1 calc R . .
H23B H 0.5828 0.0846 0.1440 0.070 Uiso 1 1 calc R . .
H23C H 0.6257 0.1024 0.2063 0.070 Uiso 1 1 calc R . .
C24 C 0.3856(2) 0.3944(2) 0.23970(13) 0.0396(7) Uani 1 1 d . . .
H24A H 0.3367 0.4263 0.2161 0.059 Uiso 1 1 calc R . .
H24B H 0.4486 0.4254 0.2364 0.059 Uiso 1 1 calc R . .
H24C H 0.3659 0.3958 0.2790 0.059 Uiso 1 1 calc R . .
C25 C 0.36827(15) 0.22618(17) 0.45690(10) 0.0197(5) Uani 1 1 d . . .
C26 C 0.32577(16) 0.23351(18) 0.50943(10) 0.0235(5) Uani 1 1 d . . .
C27 C 0.38187(18) 0.2160(2) 0.55831(11) 0.0308(6) Uani 1 1 d . . .
H27 H 0.3527 0.2206 0.5940 0.037 Uiso 1 1 calc R . .
C28 C 0.47896(19) 0.1920(2) 0.55548(11) 0.0335(6) Uani 1 1 d . . .
H28 H 0.5159 0.1780 0.5887 0.040 Uiso 1 1 calc R . .
C29 C 0.52122(17) 0.18894(19) 0.50353(11) 0.0276(6) Uani 1 1 d . . .
H29 H 0.5884 0.1740 0.5016 0.033 Uiso 1 1 calc R . .
C30 C 0.46854(16) 0.20700(16) 0.45378(10) 0.0200(5) Uani 1 1 d . . .
C31 C 0.22385(16) 0.26730(19) 0.51667(10) 0.0238(5) Uani 1 1 d . . .
C32 C 0.14458(17) 0.20534(19) 0.51721(11) 0.0278(6) Uani 1 1 d . . .
C33 C 0.05273(18) 0.2390(2) 0.52839(11) 0.0331(6) Uani 1 1 d . . .
H33 H -0.0006 0.1973 0.5287 0.040 Uiso 1 1 calc R . .
C34 C 0.03627(19) 0.3317(2) 0.53921(12) 0.0378(7) Uani 1 1 d . . .
C35 C 0.1145(2) 0.3915(2) 0.53772(12) 0.0369(7) Uani 1 1 d . . .
H35 H 0.1038 0.4554 0.5439 0.044 Uiso 1 1 calc R . .
C36 C 0.20856(18) 0.3610(2) 0.52748(11) 0.0295(6) Uani 1 1 d . . .
C37 C 0.52589(15) 0.21413(18) 0.40135(10) 0.0222(5) Uani 1 1 d . . .
C38 C 0.54918(17) 0.30287(19) 0.38085(12) 0.0281(6) Uani 1 1 d . . .
C39 C 0.61575(18) 0.3107(2) 0.33840(12) 0.0331(6) Uani 1 1 d . . .
H39 H 0.6303 0.3703 0.3242 0.040 Uiso 1 1 calc R . .
C40 C 0.66217(17) 0.2342(2) 0.31572(11) 0.0309(6) Uani 1 1 d . . .
C41 C 0.63727(17) 0.1481(2) 0.33595(11) 0.0302(6) Uani 1 1 d . . .
H41 H 0.6670 0.0951 0.3204 0.036 Uiso 1 1 calc R . .
C42 C 0.57029(16) 0.13607(19) 0.37829(10) 0.0258(5) Uani 1 1 d . . .
C43 C 0.1595(2) 0.1049(2) 0.50561(14) 0.0431(7) Uani 1 1 d . . .
H43A H 0.0970 0.0725 0.5075 0.065 Uiso 1 1 calc R . .
H43B H 0.2053 0.0792 0.5337 0.065 Uiso 1 1 calc R . .
H43C H 0.1858 0.0973 0.4680 0.065 Uiso 1 1 calc R . .
C44 C -0.0635(2) 0.3677(3) 0.55412(17) 0.0626(11) Uani 1 1 d . . .
H44A H -0.0565 0.4276 0.5730 0.094 Uiso 1 1 calc R . .
H44B H -0.0948 0.3239 0.5793 0.094 Uiso 1 1 calc R . .
H44C H -0.1036 0.3750 0.5197 0.094 Uiso 1 1 calc R . .
C45 C 0.2918(2) 0.4287(2) 0.53038(13) 0.0396(7) Uani 1 1 d . . .
H45A H 0.2660 0.4917 0.5323 0.059 Uiso 1 1 calc R . .
H45B H 0.3310 0.4223 0.4968 0.059 Uiso 1 1 calc R . .
H45C H 0.3325 0.4163 0.5640 0.059 Uiso 1 1 calc R . .
C46 C 0.5073(2) 0.3881(2) 0.40727(14) 0.0401(7) Uani 1 1 d . . .
H46A H 0.5420 0.4427 0.3940 0.060 Uiso 1 1 calc R . .
H46B H 0.5147 0.3839 0.4483 0.060 Uiso 1 1 calc R . .
H46C H 0.4381 0.3932 0.3967 0.060 Uiso 1 1 calc R . .
C47 C 0.74049(19) 0.2469(3) 0.27335(12) 0.0419(8) Uani 1 1 d . . .
H47A H 0.7592 0.1866 0.2584 0.063 Uiso 1 1 calc R . .
H47B H 0.7974 0.2762 0.2915 0.063 Uiso 1 1 calc R . .
H47C H 0.7160 0.2860 0.2425 0.063 Uiso 1 1 calc R . .
C48 C 0.5505(2) 0.0406(2) 0.40044(13) 0.0373(7) Uani 1 1 d . . .
H48A H 0.5585 -0.0046 0.3703 0.056 Uiso 1 1 calc R . .
H48B H 0.4838 0.0376 0.4139 0.056 Uiso 1 1 calc R . .
H48C H 0.5964 0.0268 0.4315 0.056 Uiso 1 1 calc R . .

loop_
_atom_site_aniso_label
_atom_site_aniso_U_11
_atom_site_aniso_U_22
_atom_site_aniso_U_33
_atom_site_aniso_U_23
_atom_site_aniso_U_13
_atom_site_aniso_U_12
As1 0.01764(10) 0.02413(14) 0.01578(12) -0.00016(9) -0.00032(8) 0.00417(9)
As2 0.02010(11) 0.03053(15) 0.01529(13) -0.00056(10) 0.00114(9) 0.00607(9)
Cl 0.0508(4) 0.0266(4) 0.0438(4) -0.0049(3) -0.0074(3) 0.0097(3)
N1 0.0198(8) 0.0259(11) 0.0145(10) -0.0007(8) 0.0005(7) 0.0066(8)
N2 0.0193(8) 0.0221(11) 0.0149(10) -0.0011(8) -0.0016(7) 0.0021(7)
S1 0.0345(3) 0.0265(4) 0.0434(4) -0.0040(3) -0.0046(3) 0.0019(3)
O1 0.0492(11) 0.0206(11) 0.0456(13) -0.0045(9) 0.0093(9) -0.0011(8)
O2 0.0376(11) 0.0539(16) 0.0835(19) -0.0231(14) 0.0073(12) 0.0089(10)
O3 0.0576(14) 0.0589(17) 0.0596(16) -0.0207(13) -0.0258(12) 0.0046(12)
C49 0.072(2) 0.033(2) 0.064(2) 0.0092(17) 0.0057(19) 0.0087(17)
F1 0.0797(15) 0.0602(15) 0.0809(17) 0.0098(12) 0.0296(13) -0.0151(12)
F2 0.1030(18) 0.097(2) 0.0496(14) 0.0126(13) -0.0219(12) 0.0355(15)
F3 0.173(3) 0.0304(14) 0.112(2) 0.0177(13) 0.042(2) 0.0212(15)
C1 0.0201(10) 0.0251(13) 0.0166(12) -0.0008(9) -0.0021(8) 0.0048(9)
C2 0.0239(11) 0.0368(15) 0.0165(12) -0.0009(10) -0.0005(9) 0.0072(10)
C3 0.0367(14) 0.070(2) 0.0167(13) 0.0030(13) -0.0005(11) 0.0202(14)
C4 0.0385(15) 0.086(3) 0.0172(14) 0.0035(15) -0.0038(11) 0.0276(16)
C5 0.0277(12) 0.060(2) 0.0264(15) -0.0022(14) -0.0048(11) 0.0187(13)
C6 0.0191(10) 0.0352(16) 0.0227(13) -0.0041(11) -0.0009(9) 0.0071(9)
C7 0.0171(10) 0.0385(16) 0.0215(13) -0.0004(11) -0.0025(9) 0.0050(10)
C8 0.0213(11) 0.0440(18) 0.0350(16) 0.0001(13) -0.0045(10) 0.0032(11)
C9 0.0280(12) 0.054(2) 0.0398(18) 0.0159(15) -0.0064(12) -0.0088(13)
C10 0.0233(12) 0.076(3) 0.0243(15) -0.0006(15) -0.0014(11) -0.0033(14)
C11 0.0256(12) 0.061(2) 0.0246(14) -0.0130(14) 0.0000(10) 0.0077(13)
C12 0.0189(10) 0.0455(18) 0.0234(13) -0.0061(12) -0.0030(9) 0.0082(10)
C13 0.0222(10) 0.0353(15) 0.0138(12) 0.0023(10) 0.0020(9) 0.0015(10)
C14 0.0235(10) 0.0327(15) 0.0217(13) -0.0055(11) 0.0021(9) -0.0027(10)
C15 0.0270(11) 0.0290(15) 0.0334(15) -0.0074(12) 0.0024(10) 0.0011(10)
C16 0.0219(11) 0.0382(17) 0.0292(14) -0.0042(12) 0.0025(10) 0.0030(10)
C17 0.0234(11) 0.0340(15) 0.0226(13) -0.0002(11) 0.0036(9) -0.0051(10)
C18 0.0299(12) 0.0290(15) 0.0171(12) 0.0029(10) 0.0011(9) -0.0004(10)
C19 0.0341(14) 0.0379(19) 0.076(3) -0.0033(17) 0.0027(15) -0.0004(13)
C20 0.0341(15) 0.112(3) 0.0323(18) -0.002(2) 0.0043(13) -0.0224(18)
C21 0.0351(13) 0.0409(18) 0.0389(17) -0.0041(14) -0.0017(12) 0.0123(12)
C22 0.0282(12) 0.0475(19) 0.0411(17) -0.0142(14) 0.0045(12) -0.0087(12)
C23 0.0240(12) 0.057(2) 0.060(2) -0.0197(17) 0.0069(13) 0.0022(13)
C24 0.0485(16) 0.0264(16) 0.0443(18) 0.0015(13) 0.0099(13) 0.0000(13)
C25 0.0203(10) 0.0201(12) 0.0187(12) 0.0034(9) -0.0019(8) -0.0017(9)
C26 0.0257(11) 0.0263(14) 0.0183(12) 0.0007(10) -0.0001(9) -0.0016(10)
C27 0.0319(12) 0.0452(18) 0.0152(12) 0.0013(11) 0.0000(10) -0.0001(11)
C28 0.0318(13) 0.0486(19) 0.0196(13) 0.0063(12) -0.0064(10) 0.0017(12)
C29 0.0215(10) 0.0371(16) 0.0240(13) 0.0062(11) -0.0022(9) 0.0026(10)
C30 0.0204(10) 0.0215(13) 0.0179(12) 0.0035(9) -0.0011(8) -0.0028(9)
C31 0.0239(10) 0.0361(15) 0.0115(11) -0.0004(10) 0.0015(9) 0.0005(10)
C32 0.0267(11) 0.0402(17) 0.0166(12) -0.0005(11) 0.0014(9) -0.0036(10)
C33 0.0272(12) 0.0485(19) 0.0237(14) -0.0036(13) 0.0004(10) -0.0052(12)
C34 0.0284(12) 0.059(2) 0.0259(15) -0.0117(14) 0.0005(11) 0.0063(13)
C35 0.0395(14) 0.0406(18) 0.0307(15) -0.0139(13) 0.0000(12) 0.0084(12)
C36 0.0319(12) 0.0363(16) 0.0203(13) -0.0050(11) 0.0002(10) 0.0004(11)
C37 0.0180(9) 0.0294(14) 0.0191(12) 0.0046(10) -0.0027(8) -0.0025(9)
C38 0.0225(10) 0.0312(15) 0.0305(14) 0.0061(11) -0.0020(10) -0.0016(10)
C39 0.0279(12) 0.0394(17) 0.0317(15) 0.0162(13) -0.0013(11) -0.0089(11)
C40 0.0227(11) 0.0504(19) 0.0195(13) 0.0040(12) -0.0001(9) -0.0046(11)
C41 0.0229(11) 0.0425(17) 0.0251(14) -0.0042(12) 0.0019(10) 0.0000(11)
C42 0.0210(10) 0.0333(15) 0.0230(13) 0.0014(11) -0.0016(9) -0.0016(10)
C43 0.0377(14) 0.0392(19) 0.053(2) -0.0002(15) 0.0064(13) -0.0070(13)
C44 0.0332(15) 0.086(3) 0.068(3) -0.031(2) -0.0015(15) 0.0165(17)
C45 0.0424(15) 0.0388(18) 0.0379(17) -0.0079(14) 0.0039(13) -0.0047(13)
C46 0.0429(15) 0.0280(16) 0.0497(19) 0.0067(14) 0.0073(13) -0.0059(12)
C47 0.0298(13) 0.069(2) 0.0269(15) 0.0041(15) 0.0038(11) -0.0110(14)
C48 0.0369(14) 0.0301(16) 0.0452(18) 0.0001(13) 0.0070(13) 0.0006(12)

loop_
_atom_type_symbol
_atom_type_description
_atom_type_scat_dispersion_real
_atom_type_scat_dispersion_imag
_atom_type_scat_source
C C 0.0033 0.0016 'International Tables Vol C Tables 4.2.6.8 and 6.1.1.4'
H H 0.0000 0.0000 'International Tables Vol C Tables 4.2.6.8 and 6.1.1.4'
N N 0.0061 0.0033 'International Tables Vol C Tables 4.2.6.8 and 6.1.1.4'
O O 0.0106 0.0060 'International Tables Vol C Tables 4.2.6.8 and 6.1.1.4'
F F 0.0171 0.0103 'International Tables Vol C Tables 4.2.6.8 and 6.1.1.4'
S S 0.1246 0.1234 'International Tables Vol C Tables 4.2.6.8 and 6.1.1.4'
As As 0.0499 2.0058 'International Tables Vol C Tables 4.2.6.8 and 6.1.1.4'
Cl Cl 0.1484 0.1585 'International Tables Vol C Tables 4.2.6.8 and 6.1.1.4'

loop_
_geom_angle_atom_site_label_1
_geom_angle_atom_site_label_2
_geom_angle_atom_site_label_3
_geom_angle
_geom_angle_site_symmetry_1
_geom_angle_site_symmetry_3
_geom_angle_publ_flag
N1 As1 N2 80.98(9) . . ?
N1 As1 O1 93.56(9) . . ?
N2 As1 O1 92.46(9) . . ?
N1 As1 As2 40.69(6) . . ?
N2 As1 As2 40.76(6) . . ?
O1 As1 As2 89.16(6) . . ?
N1 As2 N2 77.83(8) . . ?
N1 As2 Cl 96.68(7) . . ?
N2 As2 Cl 98.98(7) . . ?
N1 As2 As1 38.97(5) . . ?
N2 As2 As1 39.31(6) . . ?
Cl As2 As1 104.61(3) . . ?
C1 N1 As1 132.61(16) . . ?
C1 N1 As2 126.85(15) . . ?
As1 N1 As2 100.34(9) . . ?
C25 N2 As1 128.30(16) . . ?
C25 N2 As2 129.86(16) . . ?
As1 N2 As2 99.93(8) . . ?
O2 S1 O3 118.62(16) . . ?
O2 S1 O1 113.63(13) . . ?
O3 S1 O1 113.59(13) . . ?
O2 S1 C49 105.22(17) . . ?
O3 S1 C49 103.60(18) . . ?
O1 S1 C49 99.12(16) . . ?
S1 O1 As1 130.83(13) . . ?
F3 C49 F2 108.1(3) . . ?
F3 C49 F1 107.8(3) . . ?
F2 C49 F1 107.3(3) . . ?
F3 C49 S1 110.6(3) . . ?
F2 C49 S1 111.3(3) . . ?
F1 C49 S1 111.5(2) . . ?
C2 C1 C6 119.6(2) . . ?
C2 C1 N1 120.45(19) . . ?
C6 C1 N1 120.0(2) . . ?
C3 C2 C1 119.8(2) . . ?
C3 C2 C13 117.9(2) . . ?
C1 C2 C13 121.9(2) . . ?
C4 C3 C2 120.9(3) . . ?
C4 C3 H3 119.5 . . ?
C2 C3 H3 119.5 . . ?
C5 C4 C3 119.2(2) . . ?
C5 C4 H4 120.4 . . ?
C3 C4 H4 120.4 . . ?
C4 C5 C6 121.7(2) . . ?
C4 C5 H5 119.2 . . ?
C6 C5 H5 119.2 . . ?
C5 C6 C1 118.7(2) . . ?
C5 C6 C7 117.2(2) . . ?
C1 C6 C7 124.0(2) . . ?
C8 C7 C12 119.8(3) . . ?
C8 C7 C6 119.6(2) . . ?
C12 C7 C6 120.0(3) . . ?
C9 C8 C7 118.8(3) . . ?
C9 C8 C19 120.0(3) . . ?
C7 C8 C19 121.1(3) . . ?
C8 C9 C10 122.2(3) . . ?
C8 C9 H9 118.9 . . ?
C10 C9 H9 118.9 . . ?
C11 C10 C9 117.7(3) . . ?
C11 C10 C20 122.1(3) . . ?
C9 C10 C20 120.0(3) . . ?
C10 C11 C12 123.0(3) . . ?
C10 C11 H11 118.5 . . ?
C12 C11 H11 118.5 . . ?
C11 C12 C7 118.5(3) . . ?
C11 C12 C21 120.4(3) . . ?
C7 C12 C21 121.1(2) . . ?
C14 C13 C18 119.9(2) . . ?
C14 C13 C2 117.7(2) . . ?
C18 C13 C2 122.2(2) . . ?
C15 C14 C13 118.8(2) . . ?
C15 C14 C22 119.7(2) . . ?
C13 C14 C22 121.4(2) . . ?
C14 C15 C16 122.3(3) . . ?
C14 C15 H15 118.8 . . ?
C16 C15 H15 118.8 . . ?
C17 C16 C15 118.0(2) . . ?
C17 C16 C23 122.2(2) . . ?
C15 C16 C23 119.7(3) . . ?
C16 C17 C18 122.2(2) . . ?
C16 C17 H17 118.9 . . ?
C18 C17 H17 118.9 . . ?
C17 C18 C13 118.7(2) . . ?
C17 C18 C24 120.3(2) . . ?
C13 C18 C24 121.0(2) . . ?
C8 C19 H19A 109.5 . . ?
C8 C19 H19B 109.5 . . ?
H19A C19 H19B 109.5 . . ?
C8 C19 H19C 109.5 . . ?
H19A C19 H19C 109.5 . . ?
H19B C19 H19C 109.5 . . ?
C10 C20 H20A 109.5 . . ?
C10 C20 H20B 109.5 . . ?
H20A C20 H20B 109.5 . . ?
C10 C20 H20C 109.5 . . ?
H20A C20 H20C 109.5 . . ?
H20B C20 H20C 109.5 . . ?
C12 C21 H21A 109.5 . . ?
C12 C21 H21B 109.5 . . ?
H21A C21 H21B 109.5 . . ?
C12 C21 H21C 109.5 . . ?
H21A C21 H21C 109.5 . . ?
H21B C21 H21C 109.5 . . ?
C14 C22 H22A 109.5 . . ?
C14 C22 H22B 109.5 . . ?
H22A C22 H22B 109.5 . . ?
C14 C22 H22C 109.5 . . ?
H22A C22 H22C 109.5 . . ?
H22B C22 H22C 109.5 . . ?
C16 C23 H23A 109.5 . . ?
C16 C23 H23B 109.5 . . ?
H23A C23 H23B 109.5 . . ?
C16 C23 H23C 109.5 . . ?
H23A C23 H23C 109.5 . . ?
H23B C23 H23C 109.5 . . ?
C18 C24 H24A 109.5 . . ?
C18 C24 H24B 109.5 . . ?
H24A C24 H24B 109.5 . . ?
C18 C24 H24C 109.5 . . ?
H24A C24 H24C 109.5 . . ?
H24B C24 H24C 109.5 . . ?
C26 C25 C30 119.6(2) . . ?
C26 C25 N2 121.1(2) . . ?
C30 C25 N2 119.2(2) . . ?
C25 C26 C27 119.6(2) . . ?
C25 C26 C31 122.8(2) . . ?
C27 C26 C31 117.4(2) . . ?
C28 C27 C26 121.1(2) . . ?
C28 C27 H27 119.5 . . ?
C26 C27 H27 119.5 . . ?
C29 C28 C27 118.8(2) . . ?
C29 C28 H28 120.6 . . ?
C27 C28 H28 120.6 . . ?
C28 C29 C30 122.1(2) . . ?
C28 C29 H29 118.9 . . ?
C30 C29 H29 118.9 . . ?
C29 C30 C25 118.6(2) . . ?
C29 C30 C37 116.5(2) . . ?
C25 C30 C37 124.6(2) . . ?
C36 C31 C32 119.7(2) . . ?
C36 C31 C26 118.9(2) . . ?
C32 C31 C26 121.1(2) . . ?
C33 C32 C31 119.0(3) . . ?
C33 C32 C43 120.5(2) . . ?
C31 C32 C43 120.5(2) . . ?
C32 C33 C34 122.0(3) . . ?
C32 C33 H33 119.0 . . ?
C34 C33 H33 119.0 . . ?
C35 C34 C33 118.2(2) . . ?
C35 C34 C44 119.9(3) . . ?
C33 C34 C44 122.0(3) . . ?
C34 C35 C36 122.1(3) . . ?
C34 C35 H35 119.0 . . ?
C36 C35 H35 119.0 . . ?
C35 C36 C31 119.0(2) . . ?
C35 C36 C45 119.5(3) . . ?
C31 C36 C45 121.5(2) . . ?
C42 C37 C38 119.6(2) . . ?
C42 C37 C30 120.9(2) . . ?
C38 C37 C30 118.6(2) . . ?
C39 C38 C37 119.1(3) . . ?
C39 C38 C46 120.2(3) . . ?
C37 C38 C46 120.6(2) . . ?
C38 C39 C40 122.3(3) . . ?
C38 C39 H39 118.9 . . ?
C40 C39 H39 118.9 . . ?
C41 C40 C39 117.6(2) . . ?
C41 C40 C47 122.0(3) . . ?
C39 C40 C47 120.3(3) . . ?
C40 C41 C42 122.5(3) . . ?
C40 C41 H41 118.7 . . ?
C42 C41 H41 118.7 . . ?
C41 C42 C37 119.0(3) . . ?
C41 C42 C48 119.7(3) . . ?
C37 C42 C48 121.3(2) . . ?
C32 C43 H43A 109.5 . . ?
C32 C43 H43B 109.5 . . ?
H43A C43 H43B 109.5 . . ?
C32 C43 H43C 109.5 . . ?
H43A C43 H43C 109.5 . . ?
H43B C43 H43C 109.5 . . ?
C34 C44 H44A 109.5 . . ?
C34 C44 H44B 109.5 . . ?
H44A C44 H44B 109.5 . . ?
C34 C44 H44C 109.5 . . ?
H44A C44 H44C 109.5 . . ?
H44B C44 H44C 109.5 . . ?
C36 C45 H45A 109.5 . . ?
C36 C45 H45B 109.5 . . ?
H45A C45 H45B 109.5 . . ?
C36 C45 H45C 109.5 . . ?
H45A C45 H45C 109.5 . . ?
H45B C45 H45C 109.5 . . ?
C38 C46 H46A 109.5 . . ?
C38 C46 H46B 109.5 . . ?
H46A C46 H46B 109.5 . . ?
C38 C46 H46C 109.5 . . ?
H46A C46 H46C 109.5 . . ?
H46B C46 H46C 109.5 . . ?
C40 C47 H47A 109.5 . . ?
C40 C47 H47B 109.5 . . ?
H47A C47 H47B 109.5 . . ?
C40 C47 H47C 109.5 . . ?
H47A C47 H47C 109.5 . . ?
H47B C47 H47C 109.5 . . ?
C42 C48 H48A 109.5 . . ?
C42 C48 H48B 109.5 . . ?
H48A C48 H48B 109.5 . . ?
C42 C48 H48C 109.5 . . ?
H48A C48 H48C 109.5 . . ?
H48B C48 H48C 109.5 . . ?

loop_
_geom_bond_atom_site_label_1
_geom_bond_atom_site_label_2
_geom_bond_distance
_geom_bond_site_symmetry_2
_geom_bond_publ_flag
As1 N1 1.8188(18) . ?
As1 N2 1.830(2) . ?
As1 O1 2.159(2) . ?
As1 As2 2.8453(7) . ?
As2 N1 1.886(2) . ?
As2 N2 1.8860(18) . ?
As2 Cl 2.2242(9) . ?
N1 C1 1.414(3) . ?
N2 C25 1.428(3) . ?
S1 O2 1.415(2) . ?
S1 O3 1.422(2) . ?
S1 O1 1.487(2) . ?
S1 C49 1.795(4) . ?
C49 F3 1.327(4) . ?
C49 F2 1.335(4) . ?
C49 F1 1.336(4) . ?
C1 C2 1.399(4) . ?
C1 C6 1.410(3) . ?
C2 C3 1.397(3) . ?
C2 C13 1.497(3) . ?
C3 C4 1.383(4) . ?
C3 H3 0.9500 . ?
C4 C5 1.378(4) . ?
C4 H4 0.9500 . ?
C5 C6 1.402(3) . ?
C5 H5 0.9500 . ?
C6 C7 1.489(4) . ?
C7 C8 1.408(4) . ?
C7 C12 1.410(4) . ?
C8 C9 1.389(4) . ?
C8 C19 1.508(4) . ?
C9 C10 1.395(5) . ?
C9 H9 0.9500 . ?
C10 C11 1.372(5) . ?
C10 C20 1.508(4) . ?
C11 C12 1.392(4) . ?
C11 H11 0.9500 . ?
C12 C21 1.497(4) . ?
C13 C14 1.405(4) . ?
C13 C18 1.407(3) . ?
C14 C15 1.386(3) . ?
C14 C22 1.504(3) . ?
C15 C16 1.388(3) . ?
C15 H15 0.9500 . ?
C16 C17 1.379(4) . ?
C16 C23 1.504(4) . ?
C17 C18 1.394(3) . ?
C17 H17 0.9500 . ?
C18 C24 1.508(4) . ?
C19 H19A 0.9800 . ?
C19 H19B 0.9800 . ?
C19 H19C 0.9800 . ?
C20 H20A 0.9800 . ?
C20 H20B 0.9800 . ?
C20 H20C 0.9800 . ?
C21 H21A 0.9800 . ?
C21 H21B 0.9800 . ?
C21 H21C 0.9800 . ?
C22 H22A 0.9800 . ?
C22 H22B 0.9800 . ?
C22 H22C 0.9800 . ?
C23 H23A 0.9800 . ?
C23 H23B 0.9800 . ?
C23 H23C 0.9800 . ?
C24 H24A 0.9800 . ?
C24 H24B 0.9800 . ?
C24 H24C 0.9800 . ?
C25 C26 1.397(3) . ?
C25 C30 1.410(3) . ?
C26 C27 1.401(3) . ?
C26 C31 1.498(3) . ?
C27 C28 1.382(4) . ?
C27 H27 0.9500 . ?
C28 C29 1.380(4) . ?
C28 H28 0.9500 . ?
C29 C30 1.395(3) . ?
C29 H29 0.9500 . ?
C30 C37 1.496(3) . ?
C31 C36 1.400(4) . ?
C31 C32 1.412(3) . ?
C32 C33 1.386(4) . ?
C32 C43 1.496(4) . ?
C33 C34 1.387(4) . ?
C33 H33 0.9500 . ?
C34 C35 1.383(4) . ?
C34 C44 1.518(4) . ?
C35 C36 1.393(4) . ?
C35 H35 0.9500 . ?
C36 C45 1.507(4) . ?
C37 C42 1.404(4) . ?
C37 C38 1.415(4) . ?
C38 C39 1.385(4) . ?
C38 C46 1.507(4) . ?
C39 C40 1.395(4) . ?
C39 H39 0.9500 . ?
C40 C41 1.385(4) . ?
C40 C47 1.505(4) . ?
C41 C42 1.393(4) . ?
C41 H41 0.9500 . ?
C42 C48 1.508(4) . ?
C43 H43A 0.9800 . ?
C43 H43B 0.9800 . ?
C43 H43C 0.9800 . ?
C44 H44A 0.9800 . ?
C44 H44B 0.9800 . ?
C44 H44C 0.9800 . ?
C45 H45A 0.9800 . ?
C45 H45B 0.9800 . ?
C45 H45C 0.9800 . ?
C46 H46A 0.9800 . ?
C46 H46B 0.9800 . ?
C46 H46C 0.9800 . ?
C47 H47A 0.9800 . ?
C47 H47B 0.9800 . ?
C47 H47C 0.9800 . ?
C48 H48A 0.9800 . ?
C48 H48B 0.9800 . ?
C48 H48C 0.9800 . ?

loop_
_geom_torsion_atom_site_label_1
_geom_torsion_atom_site_label_2
_geom_torsion_atom_site_label_3
_geom_torsion_atom_site_label_4
_geom_torsion
_geom_torsion_site_symmetry_1
_geom_torsion_site_symmetry_2
_geom_torsion_site_symmetry_3
_geom_torsion_site_symmetry_4
_geom_torsion_publ_flag
N2 As1 As2 N1 168.80(14) . . . . ?
O1 As1 As2 N1 -96.45(12) . . . . ?
N1 As1 As2 N2 -168.80(14) . . . . ?
O1 As1 As2 N2 94.75(11) . . . . ?
N1 As1 As2 Cl -82.46(10) . . . . ?
N2 As1 As2 Cl 86.34(10) . . . . ?
O1 As1 As2 Cl -178.91(6) . . . . ?
N2 As1 N1 C1 167.7(2) . . . . ?
O1 As1 N1 C1 -100.4(2) . . . . ?
As2 As1 N1 C1 175.1(3) . . . . ?
N2 As1 N1 As2 -7.37(9) . . . . ?
O1 As1 N1 As2 84.55(10) . . . . ?
N2 As2 N1 C1 -168.2(2) . . . . ?
Cl As2 N1 C1 -70.4(2) . . . . ?
As1 As2 N1 C1 -175.5(3) . . . . ?
N2 As2 N1 As1 7.23(9) . . . . ?
Cl As2 N1 As1 105.02(8) . . . . ?
N1 As1 N2 C25 172.7(2) . . . . ?
O1 As1 N2 C25 79.5(2) . . . . ?
As2 As1 N2 C25 165.3(3) . . . . ?
N1 As1 N2 As2 7.36(9) . . . . ?
O1 As1 N2 As2 -85.85(9) . . . . ?
N1 As2 N2 C25 -172.1(2) . . . . ?
Cl As2 N2 C25 92.9(2) . . . . ?
As1 As2 N2 C25 -165.0(3) . . . . ?
N1 As2 N2 As1 -7.17(9) . . . . ?
Cl As2 N2 As1 -102.13(8) . . . . ?
O2 S1 O1 As1 38.8(2) . . . . ?
O3 S1 O1 As1 -100.81(19) . . . . ?
C49 S1 O1 As1 149.92(18) . . . . ?
N1 As1 O1 S1 124.10(17) . . . . ?
N2 As1 O1 S1 -154.79(16) . . . . ?
As2 As1 O1 S1 164.57(16) . . . . ?
O2 S1 C49 F3 -56.7(3) . . . . ?
O3 S1 C49 F3 68.5(3) . . . . ?
O1 S1 C49 F3 -174.4(3) . . . . ?
O2 S1 C49 F2 63.5(3) . . . . ?
O3 S1 C49 F2 -171.3(2) . . . . ?
O1 S1 C49 F2 -54.2(3) . . . . ?
O2 S1 C49 F1 -176.7(3) . . . . ?
O3 S1 C49 F1 -51.5(3) . . . . ?
O1 S1 C49 F1 65.6(3) . . . . ?
As1 N1 C1 C2 -22.1(4) . . . . ?
As2 N1 C1 C2 151.8(2) . . . . ?
As1 N1 C1 C6 158.9(2) . . . . ?
As2 N1 C1 C6 -27.2(3) . . . . ?
C6 C1 C2 C3 3.9(4) . . . . ?
N1 C1 C2 C3 -175.1(3) . . . . ?
C6 C1 C2 C13 -168.9(3) . . . . ?
N1 C1 C2 C13 12.1(4) . . . . ?
C1 C2 C3 C4 -0.2(5) . . . . ?
C13 C2 C3 C4 172.8(3) . . . . ?
C2 C3 C4 C5 -2.9(5) . . . . ?
C3 C4 C5 C6 2.3(5) . . . . ?
C4 C5 C6 C1 1.3(5) . . . . ?
C4 C5 C6 C7 -174.6(3) . . . . ?
C2 C1 C6 C5 -4.4(4) . . . . ?
N1 C1 C6 C5 174.6(3) . . . . ?
C2 C1 C6 C7 171.2(3) . . . . ?
N1 C1 C6 C7 -9.8(4) . . . . ?
C5 C6 C7 C8 103.9(3) . . . . ?
C1 C6 C7 C8 -71.7(3) . . . . ?
C5 C6 C7 C12 -67.3(3) . . . . ?
C1 C6 C7 C12 117.1(3) . . . . ?
C12 C7 C8 C9 -1.5(3) . . . . ?
C6 C7 C8 C9 -172.7(2) . . . . ?
C12 C7 C8 C19 173.9(2) . . . . ?
C6 C7 C8 C19 2.6(3) . . . . ?
C7 C8 C9 C10 1.4(4) . . . . ?
C19 C8 C9 C10 -174.0(3) . . . . ?
C8 C9 C10 C11 -0.7(4) . . . . ?
C8 C9 C10 C20 174.5(2) . . . . ?
C9 C10 C11 C12 -0.1(4) . . . . ?
C20 C10 C11 C12 -175.2(2) . . . . ?
C10 C11 C12 C7 0.0(4) . . . . ?
C10 C11 C12 C21 176.5(2) . . . . ?
C8 C7 C12 C11 0.8(3) . . . . ?
C6 C7 C12 C11 172.0(2) . . . . ?
C8 C7 C12 C21 -175.7(2) . . . . ?
C6 C7 C12 C21 -4.5(3) . . . . ?
C3 C2 C13 C14 -80.9(3) . . . . ?
C1 C2 C13 C14 92.0(3) . . . . ?
C3 C2 C13 C18 93.8(3) . . . . ?
C1 C2 C13 C18 -93.3(3) . . . . ?
C18 C13 C14 C15 -0.6(4) . . . . ?
C2 C13 C14 C15 174.2(2) . . . . ?
C18 C13 C14 C22 -177.4(2) . . . . ?
C2 C13 C14 C22 -2.6(4) . . . . ?
C13 C14 C15 C16 -1.9(4) . . . . ?
C22 C14 C15 C16 174.9(3) . . . . ?
C14 C15 C16 C17 3.1(4) . . . . ?
C14 C15 C16 C23 -175.0(3) . . . . ?
C15 C16 C17 C18 -1.6(4) . . . . ?
C23 C16 C17 C18 176.4(3) . . . . ?
C16 C17 C18 C13 -0.8(4) . . . . ?
C16 C17 C18 C24 179.6(3) . . . . ?
C14 C13 C18 C17 2.0(4) . . . . ?
C2 C13 C18 C17 -172.6(2) . . . . ?
C14 C13 C18 C24 -178.5(2) . . . . ?
C2 C13 C18 C24 6.9(4) . . . . ?
As1 N2 C25 C26 -150.5(2) . . . . ?
As2 N2 C25 C26 10.5(3) . . . . ?
As1 N2 C25 C30 32.5(3) . . . . ?
As2 N2 C25 C30 -166.54(18) . . . . ?
C30 C25 C26 C27 -4.0(4) . . . . ?
N2 C25 C26 C27 179.0(2) . . . . ?
C30 C25 C26 C31 170.7(2) . . . . ?
N2 C25 C26 C31 -6.3(4) . . . . ?
C25 C26 C27 C28 0.4(4) . . . . ?
C31 C26 C27 C28 -174.6(3) . . . . ?
C26 C27 C28 C29 2.4(4) . . . . ?
C27 C28 C29 C30 -1.6(4) . . . . ?
C28 C29 C30 C25 -2.0(4) . . . . ?
C28 C29 C30 C37 171.8(3) . . . . ?
C26 C25 C30 C29 4.8(4) . . . . ?
N2 C25 C30 C29 -178.2(2) . . . . ?
C26 C25 C30 C37 -168.5(2) . . . . ?
N2 C25 C30 C37 8.6(4) . . . . ?
C25 C26 C31 C36 -93.5(3) . . . . ?
C27 C26 C31 C36 81.4(3) . . . . ?
C25 C26 C31 C32 91.6(3) . . . . ?
C27 C26 C31 C32 -93.6(3) . . . . ?
C36 C31 C32 C33 0.1(4) . . . . ?
C26 C31 C32 C33 175.0(2) . . . . ?
C36 C31 C32 C43 179.9(3) . . . . ?
C26 C31 C32 C43 -5.3(4) . . . . ?
C31 C32 C33 C34 -0.2(4) . . . . ?
C43 C32 C33 C34 -179.9(3) . . . . ?
C32 C33 C34 C35 1.0(4) . . . . ?
C32 C33 C34 C44 -177.1(3) . . . . ?
C33 C34 C35 C36 -2.0(4) . . . . ?
C44 C34 C35 C36 176.2(3) . . . . ?
C34 C35 C36 C31 2.0(4) . . . . ?
C34 C35 C36 C45 -175.8(3) . . . . ?
C32 C31 C36 C35 -1.0(4) . . . . ?
C26 C31 C36 C35 -176.0(2) . . . . ?
C32 C31 C36 C45 176.7(2) . . . . ?
C26 C31 C36 C45 1.7(4) . . . . ?
C29 C30 C37 C42 69.4(3) . . . . ?
C25 C30 C37 C42 -117.3(3) . . . . ?
C29 C30 C37 C38 -99.7(3) . . . . ?
C25 C30 C37 C38 73.7(3) . . . . ?
C42 C37 C38 C39 -0.2(3) . . . . ?
C30 C37 C38 C39 169.0(2) . . . . ?
C42 C37 C38 C46 -176.2(2) . . . . ?
C30 C37 C38 C46 -7.0(3) . . . . ?
C37 C38 C39 C40 -1.2(4) . . . . ?
C46 C38 C39 C40 174.9(2) . . . . ?
C38 C39 C40 C41 2.0(4) . . . . ?
C38 C39 C40 C47 -174.5(2) . . . . ?
C39 C40 C41 C42 -1.5(4) . . . . ?
C47 C40 C41 C42 174.9(2) . . . . ?
C40 C41 C42 C37 0.2(4) . . . . ?
C40 C41 C42 C48 -176.8(2) . . . . ?
C38 C37 C42 C41 0.6(3) . . . . ?
C30 C37 C42 C41 -168.3(2) . . . . ?
C38 C37 C42 C48 177.6(2) . . . . ?
C30 C37 C42 C48 8.7(3) . . . . ?

loop_
_cod_related_entry_id
_cod_related_entry_database
_cod_related_entry_code
1 ChemSpider 30660731
